data_2236061
loop_
_publ_author_name
'Bovonsombat, Pakorn'
'Snyder, John'
'Caruso, Francesco'
'Rossi, Miriam'

_publ_section_title
;
 <i>N</i>-Acetyl-3,5-dibromo-<small>L</small>-tyrosine hemihydrate
;
_journal_coeditor_code BG2470
_journal_issue 9
_journal_name_full 'Acta Crystallographica Section E'
_journal_page_first o2601
_journal_page_last o2602
_journal_paper_doi 10.1107/S1600536812032928
_journal_volume 68
_journal_year 2012
_chemical_formula_iupac 'C11 H11 Br2 N O4, 0.5H2 O'
_chemical_formula_moiety 'C11 H11 Br2 N O4, 0.5(H2 O)'
_chemical_formula_sum 'C11 H12 Br2 N O4.5'
_chemical_formula_weight 390.02
_chemical_name_common 'N-Acetyl-3,5-dibromo-L-tyrosine hemihydrate'
_chemical_name_systematic
;
<i>N</i>-Acetyl-3,5-dibromo-<i>L</i>-tyrosine hemihydrate
;
_space_group_IT_number 4
_symmetry_cell_setting monoclinic
_symmetry_space_group_name_Hall 'P 2yb'
_symmetry_space_group_name_H-M 'P 1 21 1'
_atom_sites_solution_hydrogens geom
_atom_sites_solution_primary direct
_atom_sites_solution_secondary difmap
_cell_angle_alpha 90.
_cell_angle_beta 105.9460(10)
_cell_angle_gamma 90.00
_cell_formula_units_Z 4
_cell_length_a 7.1095(3)
_cell_length_b 22.5186(9)
_cell_length_c 8.6486(4)
_cell_measurement_reflns_used 9469
_cell_measurement_temperature 125(2)
_cell_measurement_theta_max 30.24
_cell_measurement_theta_min 2.45
_cell_volume 1331.33(10)
_computing_cell_refinement 'SAINT (Bruker, 2007)'
_computing_data_collection 'SMART (Bruker, 2007)'
_computing_data_reduction 'SAINT (Bruker, 2007)'
_computing_molecular_graphics 'SHELXTL (Sheldrick, 2008)'
_computing_publication_material 'SHELXTL (Sheldrick, 2008)'
_computing_structure_refinement 'SHELXL97 (Sheldrick, 2008)'
_computing_structure_solution 'SHELXS97 (Sheldrick, 2008)'
_diffrn_ambient_temperature 125(2)
_diffrn_measured_fraction_theta_full 0.999
_diffrn_measured_fraction_theta_max 0.999
_diffrn_measurement_device_type 'Bruker SMART CCD area-detector'
_diffrn_measurement_method 'phi and omega scans'
_diffrn_radiation_monochromator graphite
_diffrn_radiation_source 'fine-focus sealed tube'
_diffrn_radiation_type MoK\a
_diffrn_radiation_wavelength 0.71073
_diffrn_reflns_av_R_equivalents 0.0295
_diffrn_reflns_av_sigmaI/netI 0.0459
_diffrn_reflns_limit_h_max 9
_diffrn_reflns_limit_h_min -9
_diffrn_reflns_limit_k_max 30
_diffrn_reflns_limit_k_min -30
_diffrn_reflns_limit_l_max 11
_diffrn_reflns_limit_l_min -11
_diffrn_reflns_number 18331
_diffrn_reflns_theta_full 29.13
_diffrn_reflns_theta_max 29.13
_diffrn_reflns_theta_min 1.81
_exptl_absorpt_coefficient_mu 6.099
_exptl_absorpt_correction_T_max 0.7502
_exptl_absorpt_correction_T_min 0.3344
_exptl_absorpt_correction_type multi-scan
_exptl_absorpt_process_details '(SADABS; Bruker 2007)'
_exptl_crystal_colour colourless
_exptl_crystal_density_diffrn 1.946
_exptl_crystal_density_method 'not measured'
_exptl_crystal_description plate
_exptl_crystal_F_000 764
_exptl_crystal_size_max 0.23
_exptl_crystal_size_mid 0.17
_exptl_crystal_size_min 0.05
_refine_diff_density_max 0.414
_refine_diff_density_min -0.341
_refine_ls_abs_structure_details
;
Flack (1983), 3399 Friedel pairs
;
_refine_ls_abs_structure_Flack 0.005(5)
_refine_ls_extinction_method none
_refine_ls_goodness_of_fit_ref 0.918
_refine_ls_hydrogen_treatment mixed
_refine_ls_matrix_type full
_refine_ls_number_parameters 361
_refine_ls_number_reflns 7067
_refine_ls_number_restraints 17
_refine_ls_restrained_S_all 0.919
_refine_ls_R_factor_all 0.0266
_refine_ls_R_factor_gt 0.0223
_refine_ls_shift/su_max 0.003
_refine_ls_shift/su_mean 0.000
_refine_ls_structure_factor_coef Fsqd
_refine_ls_weighting_details 'calc w=1/[\s^2^(Fo^2^)] '
_refine_ls_weighting_scheme calc
_refine_ls_wR_factor_gt 0.0467
_refine_ls_wR_factor_ref 0.0479
_reflns_number_gt 6449
_reflns_number_total 7067
_reflns_threshold_expression I>2\s(I)
_cod_data_source_file bg2470.cif
_cod_data_source_block I
_cod_original_cell_volume 1331.30(10)
_cod_original_sg_symbol_Hall ' P 2yb'
_cod_original_sg_symbol_H-M 'P 21'
_cod_original_formula_sum 'C11 H12 Br2 N1 O4.5'
_cod_database_code 2236061
_cod_database_fobs_code 2236061

loop_
_symmetry_equiv_pos_as_xyz
'x, y, z'
'-x, y+1/2, -z'

loop_
_atom_site_type_symbol
_atom_site_label
_atom_site_fract_x
_atom_site_fract_y
_atom_site_fract_z
_atom_site_U_iso_or_equiv
_atom_site_adp_type
_atom_site_calc_flag
_atom_site_refinement_flags
_atom_site_occupancy
_atom_site_symmetry_multiplicity
Br Br1 0.52379(3) 0.027010(11) 0.09624(3) 0.02171(6) Uani d . 1 1
Br Br2 -0.20768(3) 0.529982(10) 0.26246(3) 0.02077(6) Uani d . 1 1
Br Br3 0.70806(4) -0.044388(11) 0.74402(3) 0.02526(7) Uani d . 1 1
Br Br4 -0.01205(4) 0.612664(12) 0.90382(3) 0.02911(7) Uani d . 1 1
C C1 0.6076(3) 0.00179(10) 0.4288(3) 0.0144(4) Uani d . 1 1
C C2 0.6679(3) 0.01750(11) 0.5896(3) 0.0170(5) Uani d . 1 1
C C3 0.7095(3) 0.07588(11) 0.6382(3) 0.0181(5) Uani d . 1 1
H H3 0.7475 0.0850 0.7473 0.022 Uiso calc R 1 1
C C4 0.6948(3) 0.12065(11) 0.5257(3) 0.0160(4) Uani d . 1 1
C C5 0.6346(3) 0.10533(11) 0.3629(3) 0.0176(5) Uani d . 1 1
H H5 0.6229 0.1346 0.2850 0.021 Uiso calc R 1 1
C C7 0.7528(3) 0.18382(10) 0.5762(3) 0.0186(5) Uani d . 1 1
H H7B 0.8205 0.2003 0.5028 0.022 Uiso calc R 1 1
H H7A 0.8446 0.1831 0.6824 0.022 Uiso calc R 1 1
C C8 0.5815(3) 0.22554(10) 0.5802(3) 0.0168(5) Uani d . 1 1
H H8 0.6378 0.2634 0.6268 0.020 Uiso calc R 1 1
C C9 0.5205(4) 0.20950(11) 0.8411(3) 0.0217(5) Uani d . 1 1
C C10 0.3882(4) 0.18128(12) 0.9301(3) 0.0320(7) Uani d . 1 1
H H10C 0.2806 0.1622 0.8546 0.048 Uiso calc R 1 1
H H10A 0.3392 0.2113 0.9876 0.048 Uiso calc R 1 1
H H10B 0.4606 0.1524 1.0047 0.048 Uiso calc R 1 1
C C12 -0.1141(3) 0.56247(11) 0.5916(3) 0.0168(5) Uani d . 1 1
C C13 -0.0614(3) 0.54956(12) 0.7546(3) 0.0202(5) Uani d . 1 1
C C17 -0.1403(3) 0.51408(11) 0.4856(3) 0.0163(5) Uani d . 1 1
C C16 -0.1215(3) 0.45657(12) 0.5400(3) 0.0184(5) Uani d . 1 1
H H16 -0.1406 0.4256 0.4661 0.022 Uiso calc R 1 1
C C14 -0.0419(3) 0.49135(12) 0.8107(3) 0.0202(5) Uani d . 1 1
H H14 -0.0068 0.4843 0.9209 0.024 Uiso calc R 1 1
C C11 0.4499(3) 0.23828(10) 0.4122(3) 0.0156(5) Uani d . 1 1
C C15 -0.0741(3) 0.44352(11) 0.7047(3) 0.0179(5) Uani d . 1 1
C C20 0.1074(4) 0.33012(10) 0.5784(3) 0.0199(5) Uani d . 1 1
C C19 0.1059(3) 0.34237(10) 0.7516(3) 0.0195(5) Uani d . 1 1
H H19 0.0927 0.3038 0.8002 0.023 Uiso calc R 1 1
C C21 0.3886(3) 0.34854(10) 0.9878(3) 0.0169(5) Uani d . 1 1
C C22 0.5904(4) 0.37301(11) 1.0570(3) 0.0205(5) Uani d . 1 1
H H22C 0.6055 0.4087 1.0009 0.031 Uiso calc R 1 1
H H22B 0.6853 0.3443 1.0454 0.031 Uiso calc R 1 1
H H22A 0.6097 0.3817 1.1689 0.031 Uiso calc R 1 1
C C18 -0.0683(4) 0.38071(11) 0.7657(3) 0.0224(5) Uani d . 1 1
H H18B -0.1881 0.3610 0.7075 0.027 Uiso calc R 1 1
H H18A -0.0672 0.3821 0.8781 0.027 Uiso calc R 1 1
C C6 0.5923(3) 0.04698(11) 0.3168(3) 0.0161(5) Uani d . 1 1
N N1 0.4654(3) 0.20206(9) 0.6814(2) 0.0177(4) Uani d D 1 1
H H1N 0.371(3) 0.1796(10) 0.634(3) 0.021 Uiso d D 1 1
N N2 0.2930(3) 0.36671(9) 0.8409(2) 0.0189(4) Uani d D 1 1
H H2N 0.334(4) 0.3930(9) 0.788(3) 0.023 Uiso d D 1 1
O O1 0.5651(2) -0.05488(7) 0.3754(2) 0.0185(4) Uani d D 1 1
H H1O 0.611(4) -0.0801(9) 0.445(2) 0.022 Uiso d D 1 1
O O2 0.6678(3) 0.23827(9) 0.9097(2) 0.0316(4) Uani d . 1 1
O O3 0.5303(3) 0.27618(9) 0.3358(2) 0.0269(4) Uani d D 1 1
H H3O 0.446(3) 0.2834(13) 0.2502(19) 0.032 Uiso d D 1 1
O O4 0.2913(2) 0.21517(7) 0.35608(19) 0.0187(3) Uani d . 1 1
O O5 -0.1397(2) 0.61836(8) 0.53021(19) 0.0206(4) Uani d D 1 1
H H5O -0.166(4) 0.6438(9) 0.590(3) 0.025 Uiso d D 1 1
O O6 0.2455(3) 0.33961(8) 0.5251(2) 0.0257(4) Uani d . 1 1
O O7 -0.0617(3) 0.30763(9) 0.4961(2) 0.0284(4) Uani d D 1 1
H H7O -0.051(4) 0.2962(13) 0.4076(19) 0.034 Uiso d D 1 1
O O8 0.3140(2) 0.31234(8) 1.0623(2) 0.0234(4) Uani d . 1 1
O O1W 0.9302(3) 0.26971(13) 0.2095(3) 0.0520(7) Uani d D 1 1
H H1W 1.038(3) 0.2551(16) 0.207(4) 0.062 Uiso d D 1 1
H H2W 0.847(4) 0.2589(17) 0.127(3) 0.062 Uiso d D 1 1

loop_
_atom_site_aniso_label
_atom_site_aniso_U_11
_atom_site_aniso_U_22
_atom_site_aniso_U_33
_atom_site_aniso_U_12
_atom_site_aniso_U_13
_atom_site_aniso_U_23
Br1 0.02863(13) 0.02049(12) 0.01247(12) 0.00333(11) -0.00033(10) -0.00168(10)
Br2 0.02392(13) 0.02328(14) 0.01258(12) 0.00015(11) 0.00074(10) 0.00066(10)
Br3 0.03634(16) 0.02193(14) 0.01756(13) -0.00037(11) 0.00752(11) 0.00566(10)
Br4 0.04323(17) 0.02575(14) 0.01522(13) 0.01038(12) 0.00278(11) -0.00298(10)
C1 0.0122(10) 0.0121(11) 0.0188(11) 0.0018(9) 0.0038(9) -0.0018(9)
C2 0.0181(11) 0.0186(13) 0.0149(10) 0.0020(9) 0.0054(9) 0.0034(9)
C3 0.0175(11) 0.0231(13) 0.0131(11) 0.0023(10) 0.0029(9) -0.0034(9)
C4 0.0124(10) 0.0150(11) 0.0197(11) 0.0008(9) 0.0027(9) -0.0009(9)
C5 0.0165(11) 0.0185(12) 0.0167(11) 0.0022(9) 0.0027(9) 0.0045(9)
C7 0.0151(11) 0.0160(11) 0.0217(12) -0.0017(9) -0.0002(9) 0.0001(9)
C8 0.0202(11) 0.0128(11) 0.0148(11) -0.0025(9) 0.0006(9) -0.0012(8)
C9 0.0361(15) 0.0121(11) 0.0131(11) 0.0057(10) 0.0004(10) -0.0008(9)
C10 0.059(2) 0.0202(14) 0.0182(13) -0.0014(13) 0.0134(13) 0.0011(11)
C12 0.0135(11) 0.0204(13) 0.0163(12) 0.0031(9) 0.0039(9) 0.0021(10)
C13 0.0166(12) 0.0259(13) 0.0174(12) 0.0025(10) 0.0033(10) -0.0054(10)
C17 0.0133(10) 0.0229(14) 0.0111(10) 0.0001(9) 0.0006(8) -0.0010(9)
C16 0.0143(11) 0.0225(12) 0.0167(11) -0.0016(10) 0.0015(9) -0.0029(10)
C14 0.0178(11) 0.0289(14) 0.0127(11) 0.0020(10) 0.0020(9) 0.0031(10)
C11 0.0188(12) 0.0109(10) 0.0171(11) 0.0014(9) 0.0046(9) -0.0015(9)
C15 0.0123(10) 0.0222(13) 0.0181(11) 0.0014(9) 0.0024(9) 0.0055(9)
C20 0.0236(13) 0.0103(11) 0.0202(12) 0.0010(9) -0.0031(10) 0.0023(9)
C19 0.0230(12) 0.0146(11) 0.0176(12) -0.0054(9) 0.0000(10) 0.0043(9)
C21 0.0220(12) 0.0115(11) 0.0163(11) 0.0044(9) 0.0039(9) -0.0015(9)
C22 0.0220(12) 0.0194(13) 0.0174(11) 0.0022(10) 0.0007(9) 0.0013(10)
C18 0.0221(12) 0.0233(13) 0.0210(12) -0.0035(10) 0.0046(10) 0.0047(10)
C6 0.0158(11) 0.0209(12) 0.0099(11) 0.0023(9) 0.0010(9) -0.0034(9)
N1 0.0236(11) 0.0166(10) 0.0116(9) -0.0030(8) 0.0024(8) -0.0016(8)
N2 0.0218(10) 0.0149(10) 0.0169(10) -0.0059(8) 0.0002(8) 0.0027(8)
O1 0.0217(9) 0.0142(9) 0.0180(9) 0.0010(7) 0.0026(7) 0.0005(7)
O2 0.0394(12) 0.0297(11) 0.0183(9) -0.0018(9) -0.0047(8) -0.0065(8)
O3 0.0218(9) 0.0353(11) 0.0198(9) -0.0082(8) -0.0008(7) 0.0117(8)
O4 0.0178(8) 0.0163(8) 0.0192(8) -0.0024(7) 0.0007(7) 0.0020(7)
O5 0.0273(9) 0.0184(9) 0.0156(9) 0.0072(8) 0.0050(7) 0.0001(7)
O6 0.0281(10) 0.0221(10) 0.0257(10) -0.0043(8) 0.0053(8) -0.0087(8)
O7 0.0292(10) 0.0302(11) 0.0203(9) -0.0120(8) -0.0024(8) -0.0030(8)
O8 0.0240(9) 0.0275(10) 0.0171(8) -0.0023(7) 0.0032(7) 0.0057(7)
O1W 0.0294(12) 0.0756(18) 0.0375(13) 0.0269(12) -0.0135(10) -0.0321(12)

loop_
_atom_type_symbol
_atom_type_description
_atom_type_scat_dispersion_real
_atom_type_scat_dispersion_imag
_atom_type_scat_source
C C 0.0033 0.0016 'International Tables Vol C Tables 4.2.6.8 and 6.1.1.4'
H H 0.0000 0.0000 'International Tables Vol C Tables 4.2.6.8 and 6.1.1.4'
N N 0.0061 0.0033 'International Tables Vol C Tables 4.2.6.8 and 6.1.1.4'
O O 0.0106 0.0060 'International Tables Vol C Tables 4.2.6.8 and 6.1.1.4'
Br Br -0.2901 2.4595 'International Tables Vol C Tables 4.2.6.8 and 6.1.1.4'

loop_
_geom_angle_atom_site_label_1
_geom_angle_atom_site_label_2
_geom_angle_atom_site_label_3
_geom_angle
O1 C1 C2 124.0(2)
O1 C1 C6 118.8(2)
C2 C1 C6 117.2(2)
C1 C2 C3 121.9(2)
C1 C2 Br3 117.70(18)
C3 C2 Br3 120.31(17)
C4 C3 C2 120.5(2)
C4 C3 H3 119.7
C2 C3 H3 119.7
C3 C4 C5 118.1(2)
C3 C4 C7 121.3(2)
C5 C4 C7 120.5(2)
C6 C5 C4 120.5(2)
C6 C5 H5 119.8
C4 C5 H5 119.8
C4 C7 C8 115.08(18)
C4 C7 H7B 108.5
C8 C7 H7B 108.5
C4 C7 H7A 108.5
C8 C7 H7A 108.5
H7B C7 H7A 107.5
N1 C8 C11 109.89(18)
N1 C8 C7 111.89(19)
C11 C8 C7 111.97(19)
N1 C8 H8 107.6
C11 C8 H8 107.6
C7 C8 H8 107.6
O2 C9 N1 122.0(2)
O2 C9 C10 122.7(2)
N1 C9 C10 115.3(2)
C9 C10 H10C 109.5
C9 C10 H10A 109.5
H10C C10 H10A 109.5
C9 C10 H10B 109.5
H10C C10 H10B 109.5
H10A C10 H10B 109.5
O5 C12 C13 124.2(2)
O5 C12 C17 119.0(2)
C13 C12 C17 116.9(2)
C12 C13 C14 121.7(2)
C12 C13 Br4 119.0(2)
C14 C13 Br4 119.26(18)
C16 C17 C12 121.7(2)
C16 C17 Br2 120.17(18)
C12 C17 Br2 118.09(18)
C17 C16 C15 121.3(2)
C17 C16 H16 119.3
C15 C16 H16 119.3
C15 C14 C13 121.1(2)
C15 C14 H14 119.5
C13 C14 H14 119.5
O4 C11 O3 124.4(2)
O4 C11 C8 124.0(2)
O3 C11 C8 111.53(19)
C14 C15 C16 117.2(2)
C14 C15 C18 120.8(2)
C16 C15 C18 121.9(2)
O6 C20 O7 125.2(2)
O6 C20 C19 124.4(2)
O7 C20 C19 110.4(2)
N2 C19 C20 109.8(2)
N2 C19 C18 112.7(2)
C20 C19 C18 113.7(2)
N2 C19 H19 106.8
C20 C19 H19 106.8
C18 C19 H19 106.8
O8 C21 N2 121.2(2)
O8 C21 C22 122.1(2)
N2 C21 C22 116.8(2)
C21 C22 H22C 109.5
C21 C22 H22B 109.5
H22C C22 H22B 109.5
C21 C22 H22A 109.5
H22C C22 H22A 109.5
H22B C22 H22A 109.5
C15 C18 C19 116.3(2)
C15 C18 H18B 108.2
C19 C18 H18B 108.2
C15 C18 H18A 108.2
C19 C18 H18A 108.2
H18B C18 H18A 107.4
C5 C6 C1 121.8(2)
C5 C6 Br1 119.52(19)
C1 C6 Br1 118.63(18)
C9 N1 C8 121.4(2)
C9 N1 H1N 122.9(18)
C8 N1 H1N 115.2(18)
C21 N2 C19 123.1(2)
C21 N2 H2N 124.7(19)
C19 N2 H2N 112.2(19)
C1 O1 H1O 113(2)
C11 O3 H3O 106(2)
C12 O5 H5O 115(2)
C20 O7 H7O 108(2)
H1W O1W H2W 108(4)

loop_
_geom_bond_atom_site_label_1
_geom_bond_atom_site_label_2
_geom_bond_distance
Br1 C6 1.889(2)
Br2 C17 1.890(2)
Br3 C2 1.897(2)
Br4 C13 1.887(3)
C1 O1 1.362(3)
C1 C2 1.384(3)
C1 C6 1.388(3)
C2 C3 1.387(3)
C3 C4 1.385(3)
C3 H3 0.9300
C4 C5 1.398(3)
C4 C7 1.512(3)
C5 C6 1.382(3)
C5 H5 0.9300
C7 C8 1.546(3)
C7 H7B 0.9700
C7 H7A 0.9700
C8 N1 1.457(3)
C8 C11 1.524(3)
C8 H8 0.9800
C9 O2 1.236(3)
C9 N1 1.339(3)
C9 C10 1.510(4)
C10 H10C 0.9600
C10 H10A 0.9600
C10 H10B 0.9600
C12 O5 1.359(3)
C12 C13 1.386(3)
C12 C17 1.403(3)
C13 C14 1.391(4)
C17 C16 1.372(4)
C16 C15 1.402(3)
C16 H16 0.9300
C14 C15 1.392(4)
C14 H14 0.9300
C11 O4 1.215(3)
C11 O3 1.304(3)
C15 C18 1.506(3)
C20 O6 1.213(3)
C20 O7 1.318(3)
C20 C19 1.526(3)
C19 N2 1.450(3)
C19 C18 1.542(3)
C19 H19 0.9800
C21 O8 1.245(3)
C21 N2 1.330(3)
C21 C22 1.499(3)
C22 H22C 0.9600
C22 H22B 0.9600
C22 H22A 0.9600
C18 H18B 0.9700
C18 H18A 0.9700
N1 H1N 0.852(7)
N2 H2N 0.847(7)
O1 H1O 0.829(7)
O3 H3O 0.832(7)
O5 H5O 0.825(7)
O7 H7O 0.830(7)
O1W H1W 0.837(7)
O1W H2W 0.830(7)

loop_
_geom_hbond_atom_site_label_D
_geom_hbond_atom_site_label_H
_geom_hbond_atom_site_label_A
_geom_hbond_site_symmetry_A
_geom_hbond_distance_DH
_geom_hbond_distance_HA
_geom_hbond_distance_DA
_geom_hbond_angle_DHA
N2 H2N O1 2_656 0.847(7) 2.109(9) 2.945(3) 169(3)
O7 H7O O1W 1_455 0.830(7) 1.784(9) 2.607(3) 171(3)
O1W H1W O4 1_655 0.837(7) 2.11(2) 2.814(3) 142(3)
O1W H2W O2 1_554 0.830(7) 2.011(9) 2.836(3) 172(4)
N1 H1N O5 2_546 0.852(7) 2.308(9) 3.152(3) 170(2)
O3 H3O O8 1_554 0.832(7) 1.762(11) 2.573(2) 165(3)
O5 H5O Br4 . 0.825(7) 2.73(3) 3.1096(16) 110(2)
O5 H5O O4 2_556 0.825(7) 1.956(14) 2.732(2) 156(3)
O1 H1O O6 2_646 0.829(7) 2.057(18) 2.750(2) 141(3)
O1 H1O Br3 . 0.829(7) 2.61(3) 3.0777(17) 117(2)

loop_
_geom_torsion_atom_site_label_1
_geom_torsion_atom_site_label_2
_geom_torsion_atom_site_label_3
_geom_torsion_atom_site_label_4
_geom_torsion
O1 C1 C2 C3 -179.9(2)
C6 C1 C2 C3 0.7(3)
O1 C1 C2 Br3 3.8(3)
C6 C1 C2 Br3 -175.51(16)
C1 C2 C3 C4 -1.1(3)
Br3 C2 C3 C4 175.04(17)
C2 C3 C4 C5 0.9(3)
C2 C3 C4 C7 -175.7(2)
C3 C4 C5 C6 -0.3(3)
C7 C4 C5 C6 176.3(2)
C3 C4 C7 C8 -98.5(3)
C5 C4 C7 C8 85.1(3)
C4 C7 C8 N1 55.1(3)
C4 C7 C8 C11 -68.8(3)
O5 C12 C13 C14 178.4(2)
C17 C12 C13 C14 -2.2(3)
O5 C12 C13 Br4 -2.3(3)
C17 C12 C13 Br4 177.10(17)
O5 C12 C17 C16 -178.3(2)
C13 C12 C17 C16 2.3(3)
O5 C12 C17 Br2 0.6(3)
C13 C12 C17 Br2 -178.86(17)
C12 C17 C16 C15 -0.3(3)
Br2 C17 C16 C15 -179.19(17)
C12 C13 C14 C15 0.3(4)
Br4 C13 C14 C15 -179.05(17)
N1 C8 C11 O4 -22.1(3)
C7 C8 C11 O4 102.9(3)
N1 C8 C11 O3 159.0(2)
C7 C8 C11 O3 -76.0(2)
C13 C14 C15 C16 1.7(3)
C13 C14 C15 C18 -175.2(2)
C17 C16 C15 C14 -1.7(3)
C17 C16 C15 C18 175.2(2)
O6 C20 C19 N2 -0.1(3)
O7 C20 C19 N2 179.62(19)
O6 C20 C19 C18 127.2(3)
O7 C20 C19 C18 -53.2(3)
C14 C15 C18 C19 -110.4(3)
C16 C15 C18 C19 72.9(3)
N2 C19 C18 C15 60.6(3)
C20 C19 C18 C15 -65.1(3)
C4 C5 C6 C1 0.0(3)
C4 C5 C6 Br1 -176.88(17)
O1 C1 C6 C5 -179.5(2)
C2 C1 C6 C5 -0.2(3)
O1 C1 C6 Br1 -2.6(3)
C2 C1 C6 Br1 176.72(16)
O2 C9 N1 C8 2.6(4)
C10 C9 N1 C8 -178.4(2)
C11 C8 N1 C9 -152.5(2)
C7 C8 N1 C9 82.5(3)
O8 C21 N2 C19 -5.7(4)
C22 C21 N2 C19 173.3(2)
C20 C19 N2 C21 -135.0(2)
C18 C19 N2 C21 97.2(3)

loop_
_cod_related_entry_id
_cod_related_entry_database
_cod_related_entry_code
1 ChemSpider 30658020
